data_4507085
loop_
_publ_author_name
'Sun, Zhihua'
'Liu, Xitao'
'Wang, Xinqiang'
'Li, Lina'
'Shi, Xiaojun'
'Li, Shigeng'
'Ji, Chengmin'
'Luo, Junhua'
'Hong, Maochun'

_publ_section_title
;
 Engineering of Acentric Stilbazolium Salts with Large Second-Order
 Optical Nonlinearity and Enhanced Environmental Stability
;
_journal_issue 12
_journal_name_full 'Crystal Growth &amp; Design'
_journal_page_first 6181
_journal_paper_doi 10.1021/cg301359n
_journal_volume 12
_journal_year 2012
_chemical_formula_sum 'C23 H27 N3 O3 S'
_chemical_formula_weight 425.54
_chemical_name_systematic
; 
 ? 
;
_space_group_IT_number 1
_symmetry_cell_setting triclinic
_symmetry_space_group_name_Hall 'P 1'
_symmetry_space_group_name_H-M 'P 1'
_atom_sites_solution_hydrogens geom
_atom_sites_solution_primary direct
_atom_sites_solution_secondary difmap
_audit_creation_method SHELXL-97
_cell_angle_alpha 97.82(8)
_cell_angle_beta 110.42(5)
_cell_angle_gamma 112.30(6)
_cell_formula_units_Z 1
_cell_length_a 7.2651(6)
_cell_length_b 8.983(2)
_cell_length_c 10.1090(15)
_cell_measurement_temperature 293(2)
_cell_volume 543.9(5)
_computing_cell_refinement 'Bruker XSCANS'
_computing_data_collection 'Bruker XSCANS'
_computing_data_reduction 'Bruker SHELXTL'
_computing_molecular_graphics 'Bruker SHELXTL'
_computing_publication_material 'Bruker SHELXTL'
_computing_structure_refinement 'SHELXL-97 (Sheldrick, 1997)'
_computing_structure_solution 'SHELXS-97 (Sheldrick, 1990)'
_diffrn_ambient_temperature 293(2)
_diffrn_measured_fraction_theta_full 0.988
_diffrn_measured_fraction_theta_max 0.988
_diffrn_measurement_device_type 'Bruker P4'
_diffrn_measurement_method '\w scans'
_diffrn_radiation_monochromator graphite
_diffrn_radiation_source 'fine-focus sealed tube'
_diffrn_radiation_type MoK\a
_diffrn_radiation_wavelength 0.71073
_diffrn_reflns_av_R_equivalents 0.0258
_diffrn_reflns_av_sigmaI/netI 0.0511
_diffrn_reflns_limit_h_max 9
_diffrn_reflns_limit_h_min -9
_diffrn_reflns_limit_k_max 11
_diffrn_reflns_limit_k_min -10
_diffrn_reflns_limit_l_max 11
_diffrn_reflns_limit_l_min -13
_diffrn_reflns_number 4239
_diffrn_reflns_theta_full 27.55
_diffrn_reflns_theta_max 27.55
_diffrn_reflns_theta_min 2.26
_exptl_absorpt_coefficient_mu 0.178
_exptl_absorpt_correction_T_max 0.9534
_exptl_absorpt_correction_T_min 0.9130
_exptl_absorpt_correction_type multi-scan
_exptl_crystal_density_diffrn 1.299
_exptl_crystal_density_method 'not measured'
_exptl_crystal_F_000 226
_exptl_crystal_size_max 0.52
_exptl_crystal_size_mid 0.38
_exptl_crystal_size_min 0.27
_refine_diff_density_max 0.260
_refine_diff_density_min -0.320
_refine_diff_density_rms 0.066
_refine_ls_abs_structure_details 'Flack H D (1983), Acta Cryst. A39, 876-881'
_refine_ls_abs_structure_Flack 0.08(14)
_refine_ls_extinction_method none
_refine_ls_goodness_of_fit_ref 1.110
_refine_ls_hydrogen_treatment constr
_refine_ls_matrix_type full
_refine_ls_number_parameters 271
_refine_ls_number_reflns 3133
_refine_ls_number_restraints 3
_refine_ls_restrained_S_all 1.109
_refine_ls_R_factor_all 0.0719
_refine_ls_R_factor_gt 0.0613
_refine_ls_shift/su_max 0.000
_refine_ls_shift/su_mean 0.000
_refine_ls_structure_factor_coef Fsqd
_refine_ls_weighting_details 'calc w=1/[\s^2^(Fo^2^)+(0.1043P)^2^+0.0964P] where P=(Fo^2^+2Fc^2^)/3'
_refine_ls_weighting_scheme calc
_refine_ls_wR_factor_gt 0.1740
_refine_ls_wR_factor_ref 0.1914
_reflns_number_gt 2625
_reflns_number_total 3133
_reflns_threshold_expression >2sigma(I)
_cod_data_source_file cg301359n_si_002.cif
_cod_data_source_block I
_cod_original_cell_volume 543.92(54)
_cod_original_sg_symbol_H-M p1
_cod_database_code 4507085

loop_
_symmetry_equiv_pos_as_xyz
'x, y, z'

loop_
_atom_site_label
_atom_site_type_symbol
_atom_site_fract_x
_atom_site_fract_y
_atom_site_fract_z
_atom_site_U_iso_or_equiv
_atom_site_adp_type
_atom_site_occupancy
_atom_site_symmetry_multiplicity
_atom_site_calc_flag
_atom_site_refinement_flags
S1 S 0.65950(17) 0.66678(15) 0.02423(13) 0.0456(3) Uani 1 1 d .
C22 C 0.4280(7) 0.4797(6) 0.0000(4) 0.0393(9) Uani 1 1 d .
C23 C 0.4380(8) 0.3257(6) -0.0160(5) 0.0436(10) Uani 1 1 d .
H23A H 0.5645 0.3227 -0.0160 0.052 Uiso 1 1 calc R
C21 C 0.2369(8) 0.4854(6) -0.0008(5) 0.0441(10) Uani 1 1 d .
C20 C 0.0597(8) 0.3344(7) -0.0187(6) 0.0524(12) Uani 1 1 d .
H20A H -0.0683 0.3358 -0.0201 0.063 Uiso 1 1 calc R
N3 N 0.2213(9) 0.6353(7) 0.0140(8) 0.0746(16) Uani 1 1 d .
H3A H 0.3297 0.7271 0.0239 0.089 Uiso 1 1 calc R
H3B H 0.1032 0.6366 0.0133 0.089 Uiso 1 1 calc R
O3 O 0.5851(8) 0.7308(6) -0.0954(6) 0.0833(15) Uani 1 1 d .
C18 C 0.2616(10) 0.1764(6) -0.0319(6) 0.0542(13) Uani 1 1 d .
C19 C 0.0727(9) 0.1823(6) -0.0346(6) 0.0560(14) Uani 1 1 d .
H19A H -0.0470 0.0838 -0.0470 0.067 Uiso 1 1 calc R
O2 O 0.7234(9) 0.7809(6) 0.1655(5) 0.0879(16) Uani 1 1 d .
O1 O 0.8249(8) 0.6162(7) 0.0212(8) 0.107(2) Uani 1 1 d .
C17 C 0.2815(16) 0.0095(8) -0.0443(9) 0.087(2) Uani 1 1 d .
H17A H 0.1473 -0.0802 -0.0545 0.130 Uiso 1 1 calc R
H17B H 0.4033 0.0239 0.0435 0.130 Uiso 1 1 calc R
H17C H 0.3062 -0.0185 -0.1296 0.130 Uiso 1 1 calc R
N2 N 0.9458(7) 0.1487(5) 0.4857(4) 0.0451(9) Uani 1 1 d .
C6 C 1.3677(8) 0.9527(6) 0.5267(5) 0.0441(10) Uani 1 1 d .
C11 C 1.0855(8) 0.4716(6) 0.4549(5) 0.0457(11) Uani 1 1 d .
C9 C 1.2946(8) 0.7853(6) 0.5428(5) 0.0460(11) Uani 1 1 d .
H9A H 1.3510 0.7787 0.6385 0.055 Uiso 1 1 calc R
C13 C 1.0789(9) 0.2865(7) 0.6075(5) 0.0516(12) Uani 1 1 d .
H13A H 1.1242 0.2731 0.7013 0.062 Uiso 1 1 calc R
C8 C 1.3802(8) 1.1495(6) 0.3806(5) 0.0502(12) Uani 1 1 d .
H8A H 1.3348 1.1659 0.2881 0.060 Uiso 1 1 calc R
C3 C 1.5272(8) 1.2935(6) 0.5104(5) 0.0441(10) Uani 1 1 d .
N1 N 1.6033(8) 1.4530(5) 0.5022(5) 0.0546(11) Uani 1 1 d .
C7 C 1.3037(8) 0.9862(6) 0.3894(6) 0.0487(11) Uani 1 1 d .
H7A H 1.2075 0.8959 0.3025 0.058 Uiso 1 1 calc R
C10 C 1.1518(9) 0.6371(6) 0.4322(6) 0.0525(12) Uani 1 1 d .
H10A H 1.0926 0.6413 0.3358 0.063 Uiso 1 1 calc R
C4 C 1.5880(9) 1.2588(6) 0.6486(5) 0.0534(13) Uani 1 1 d .
H4A H 1.6806 1.3487 0.7360 0.064 Uiso 1 1 calc R
C5 C 1.5135(9) 1.0961(6) 0.6561(6) 0.0522(12) Uani 1 1 d .
H5A H 1.5595 1.0792 0.7484 0.063 Uiso 1 1 calc R
C12 C 1.1476(8) 0.4462(6) 0.5937(5) 0.0489(12) Uani 1 1 d .
H12A H 1.2374 0.5395 0.6788 0.059 Uiso 1 1 calc R
C16 C 0.8718(11) -0.0192(7) 0.5047(7) 0.0591(14) Uani 1 1 d .
H16A H 0.9344 -0.0083 0.6085 0.089 Uiso 1 1 calc R
H16B H 0.9191 -0.0845 0.4537 0.089 Uiso 1 1 calc R
H16C H 0.7134 -0.0752 0.4644 0.089 Uiso 1 1 calc R
C15 C 0.9446(10) 0.3243(7) 0.3317(6) 0.0578(14) Uani 1 1 d .
H15A H 0.8947 0.3343 0.2368 0.069 Uiso 1 1 calc R
C14 C 0.8806(10) 0.1687(7) 0.3489(5) 0.0547(13) Uani 1 1 d .
H14A H 0.7901 0.0736 0.2654 0.066 Uiso 1 1 calc R
C2 C 1.5458(11) 1.4885(7) 0.3605(6) 0.0629(15) Uani 1 1 d .
H2B H 1.4453 1.3844 0.2810 0.094 Uiso 1 1 calc R
H2C H 1.6775 1.5435 0.3476 0.094 Uiso 1 1 calc R
H2D H 1.4769 1.5611 0.3597 0.094 Uiso 1 1 calc R
C1 C 1.7521(12) 1.6003(7) 0.6363(6) 0.0665(17) Uani 1 1 d .
H1B H 1.7784 1.5628 0.7225 0.100 Uiso 1 1 calc R
H1C H 1.6851 1.6733 0.6417 0.100 Uiso 1 1 calc R
H1D H 1.8899 1.6609 0.6323 0.100 Uiso 1 1 calc R

loop_
_atom_site_aniso_label
_atom_site_aniso_U_11
_atom_site_aniso_U_22
_atom_site_aniso_U_33
_atom_site_aniso_U_23
_atom_site_aniso_U_13
_atom_site_aniso_U_12
S1 0.0375(5) 0.0471(6) 0.0426(6) 0.0049(4) 0.0158(4) 0.0147(4)
C22 0.039(2) 0.045(2) 0.032(2) 0.0084(17) 0.0128(16) 0.0210(19)
C23 0.053(3) 0.047(3) 0.039(2) 0.0118(18) 0.0187(19) 0.032(2)
C21 0.043(2) 0.043(2) 0.051(3) 0.0166(19) 0.0213(19) 0.024(2)
C20 0.040(2) 0.053(3) 0.061(3) 0.024(2) 0.023(2) 0.017(2)
N3 0.061(3) 0.059(3) 0.141(5) 0.046(3) 0.065(3) 0.041(2)
O3 0.068(3) 0.075(3) 0.088(3) 0.045(3) 0.028(2) 0.014(2)
C18 0.075(3) 0.040(2) 0.045(3) 0.0132(19) 0.022(2) 0.028(2)
C19 0.058(3) 0.039(2) 0.054(3) 0.016(2) 0.018(2) 0.011(2)
O2 0.097(3) 0.056(3) 0.065(3) -0.015(2) 0.043(2) -0.004(2)
O1 0.054(2) 0.084(3) 0.193(7) 0.030(4) 0.070(3) 0.032(3)
C17 0.132(7) 0.042(3) 0.093(5) 0.021(3) 0.050(5) 0.045(4)
N2 0.051(2) 0.040(2) 0.046(2) 0.0133(16) 0.0247(17) 0.0194(18)
C6 0.039(2) 0.045(3) 0.040(2) 0.0116(18) 0.0134(18) 0.016(2)
C11 0.049(2) 0.038(2) 0.048(3) 0.0133(19) 0.020(2) 0.019(2)
C9 0.045(2) 0.047(3) 0.043(2) 0.0147(19) 0.018(2) 0.020(2)
C13 0.062(3) 0.051(3) 0.033(2) 0.0132(19) 0.013(2) 0.024(3)
C8 0.059(3) 0.045(3) 0.040(2) 0.0148(19) 0.018(2) 0.020(2)
C3 0.050(3) 0.040(2) 0.041(2) 0.0140(18) 0.0213(19) 0.018(2)
N1 0.073(3) 0.040(2) 0.037(2) 0.0117(16) 0.0193(19) 0.018(2)
C7 0.047(2) 0.044(3) 0.046(2) 0.0101(19) 0.015(2) 0.018(2)
C10 0.061(3) 0.042(3) 0.049(3) 0.019(2) 0.021(2) 0.019(2)
C4 0.056(3) 0.044(3) 0.040(2) 0.0080(19) 0.013(2) 0.013(2)
C5 0.059(3) 0.048(3) 0.044(3) 0.016(2) 0.020(2) 0.020(3)
C12 0.054(3) 0.039(2) 0.036(2) 0.0067(18) 0.010(2) 0.016(2)
C16 0.072(3) 0.044(3) 0.069(4) 0.022(2) 0.037(3) 0.027(3)
C15 0.073(4) 0.051(3) 0.038(2) 0.011(2) 0.020(2) 0.024(3)
C14 0.067(3) 0.047(3) 0.035(2) 0.0061(19) 0.017(2) 0.020(2)
C2 0.084(4) 0.049(3) 0.051(3) 0.022(2) 0.029(3) 0.024(3)
C1 0.087(4) 0.042(3) 0.050(3) 0.009(2) 0.023(3) 0.019(3)

loop_
_atom_type_symbol
_atom_type_description
_atom_type_scat_dispersion_real
_atom_type_scat_dispersion_imag
_atom_type_scat_source
C C 0.0033 0.0016 'International Tables Vol C Tables 4.2.6.8 and 6.1.1.4'
H H 0.0000 0.0000 'International Tables Vol C Tables 4.2.6.8 and 6.1.1.4'
N N 0.0061 0.0033 'International Tables Vol C Tables 4.2.6.8 and 6.1.1.4'
O O 0.0106 0.0060 'International Tables Vol C Tables 4.2.6.8 and 6.1.1.4'
S S 0.1246 0.1234 'International Tables Vol C Tables 4.2.6.8 and 6.1.1.4'

loop_
_geom_angle_atom_site_label_1
_geom_angle_atom_site_label_2
_geom_angle_atom_site_label_3
_geom_angle
O3 S1 O2 111.5(4)
O3 S1 O1 112.7(4)
O2 S1 O1 113.8(4)
O3 S1 C22 107.1(2)
O2 S1 C22 105.0(3)
O1 S1 C22 106.1(3)
C23 C22 C21 119.8(4)
C23 C22 S1 119.6(4)
C21 C22 S1 120.6(3)
C18 C23 C22 121.4(5)
C18 C23 H23A 119.3
C22 C23 H23A 119.3
N3 C21 C22 121.2(5)
N3 C21 C20 120.5(5)
C22 C21 C20 118.3(4)
C19 C20 C21 121.1(5)
C19 C20 H20A 119.5
C21 C20 H20A 119.5
C21 N3 H3A 120.0
C21 N3 H3B 120.0
H3A N3 H3B 120.0
C19 C18 C23 118.6(4)
C19 C18 C17 121.4(6)
C23 C18 C17 120.0(6)
C18 C19 C20 120.8(5)
C18 C19 H19A 119.6
C20 C19 H19A 119.6
C18 C17 H17A 109.5
C18 C17 H17B 109.5
H17A C17 H17B 109.5
C18 C17 H17C 109.5
H17A C17 H17C 109.5
H17B C17 H17C 109.5
C13 N2 C14 119.6(4)
C13 N2 C16 119.0(4)
C14 N2 C16 121.4(4)
C7 C6 C5 116.5(4)
C7 C6 C9 124.4(4)
C5 C6 C9 119.1(4)
C12 C11 C15 115.9(5)
C12 C11 C10 124.4(4)
C15 C11 C10 119.7(5)
C10 C9 C6 126.4(4)
C10 C9 H9A 116.8
C6 C9 H9A 116.8
N2 C13 C12 120.5(4)
N2 C13 H13A 119.8
C12 C13 H13A 119.8
C7 C8 C3 121.7(4)
C7 C8 H8A 119.2
C3 C8 H8A 119.2
N1 C3 C4 122.1(4)
N1 C3 C8 121.8(4)
C4 C3 C8 116.1(4)
C3 N1 C2 122.1(4)
C3 N1 C1 121.4(4)
C2 N1 C1 116.4(5)
C8 C7 C6 121.9(5)
C8 C7 H7A 119.0
C6 C7 H7A 119.0
C9 C10 C11 124.0(5)
C9 C10 H10A 118.0
C11 C10 H10A 118.0
C5 C4 C3 121.9(4)
C5 C4 H4A 119.0
C3 C4 H4A 119.0
C4 C5 C6 121.9(5)
C4 C5 H5A 119.0
C6 C5 H5A 119.0
C13 C12 C11 121.5(4)
C13 C12 H12A 119.3
C11 C12 H12A 119.3
N2 C16 H16A 109.5
N2 C16 H16B 109.5
H16A C16 H16B 109.5
N2 C16 H16C 109.5
H16A C16 H16C 109.5
H16B C16 H16C 109.5
C14 C15 C11 121.2(5)
C14 C15 H15A 119.4
C11 C15 H15A 119.4
C15 C14 N2 121.3(4)
C15 C14 H14A 119.4
N2 C14 H14A 119.4
N1 C2 H2B 109.5
N1 C2 H2C 109.5
H2B C2 H2C 109.5
N1 C2 H2D 109.5
H2B C2 H2D 109.5
H2C C2 H2D 109.5
N1 C1 H1B 109.5
N1 C1 H1C 109.5
H1B C1 H1C 109.5
N1 C1 H1D 109.5
H1B C1 H1D 109.5
H1C C1 H1D 109.5

loop_
_geom_bond_atom_site_label_1
_geom_bond_atom_site_label_2
_geom_bond_distance
S1 O3 1.433(5)
S1 O2 1.444(4)
S1 O1 1.445(5)
S1 C22 1.780(5)
C22 C23 1.404(6)
C22 C21 1.406(6)
C23 C18 1.399(8)
C23 H23A 0.9300
C21 N3 1.386(7)
C21 C20 1.406(7)
C20 C19 1.396(8)
C20 H20A 0.9300
N3 H3A 0.8600
N3 H3B 0.8600
C18 C19 1.385(9)
C18 C17 1.553(7)
C19 H19A 0.9300
C17 H17A 0.9600
C17 H17B 0.9600
C17 H17C 0.9600
N2 C13 1.353(6)
N2 C14 1.359(6)
N2 C16 1.462(7)
C6 C7 1.415(7)
C6 C5 1.426(7)
C6 C9 1.446(7)
C11 C12 1.396(7)
C11 C15 1.408(7)
C11 C10 1.457(7)
C9 C10 1.355(7)
C9 H9A 0.9300
C13 C12 1.373(7)
C13 H13A 0.9300
C8 C7 1.386(7)
C8 C3 1.431(7)
C8 H8A 0.9300
C3 N1 1.352(6)
C3 C4 1.427(7)
N1 C2 1.462(7)
N1 C1 1.469(7)
C7 H7A 0.9300
C10 H10A 0.9300
C4 C5 1.376(7)
C4 H4A 0.9300
C5 H5A 0.9300
C12 H12A 0.9300
C16 H16A 0.9600
C16 H16B 0.9600
C16 H16C 0.9600
C15 C14 1.352(8)
C15 H15A 0.9300
C14 H14A 0.9300
C2 H2B 0.9600
C2 H2C 0.9600
C2 H2D 0.9600
C1 H1B 0.9600
C1 H1C 0.9600
C1 H1D 0.9600

loop_
_geom_hbond_atom_site_label_D
_geom_hbond_atom_site_label_H
_geom_hbond_atom_site_label_A
_geom_hbond_distance_DH
_geom_hbond_distance_HA
_geom_hbond_distance_DA
_geom_hbond_angle_DHA
_geom_hbond_site_symmetry_A
N3 H3A O2 0.86 2.52 3.049(8) 120.3 .
N3 H3A O3 0.86 2.53 3.086(8) 122.8 .
N3 H3B O1 0.86 1.99 2.846(7) 173.1 1_455

loop_
_geom_torsion_atom_site_label_1
_geom_torsion_atom_site_label_2
_geom_torsion_atom_site_label_3
_geom_torsion_atom_site_label_4
_geom_torsion
O3 S1 C22 C23 121.0(4)
O2 S1 C22 C23 -120.4(4)
O1 S1 C22 C23 0.4(5)
O3 S1 C22 C21 -60.0(5)
O2 S1 C22 C21 58.6(5)
O1 S1 C22 C21 179.3(4)
C21 C22 C23 C18 -0.4(7)
S1 C22 C23 C18 178.6(4)
C23 C22 C21 N3 -179.7(5)
S1 C22 C21 N3 1.4(7)
C23 C22 C21 C20 -0.4(7)
S1 C22 C21 C20 -179.3(4)
N3 C21 C20 C19 179.6(6)
C22 C21 C20 C19 0.4(8)
C22 C23 C18 C19 1.2(7)
C22 C23 C18 C17 -178.0(5)
C23 C18 C19 C20 -1.2(8)
C17 C18 C19 C20 178.0(6)
C21 C20 C19 C18 0.5(8)
C7 C6 C9 C10 -1.8(9)
C5 C6 C9 C10 177.9(5)
C14 N2 C13 C12 0.3(8)
C16 N2 C13 C12 -178.6(5)
C7 C8 C3 N1 179.5(5)
C7 C8 C3 C4 -0.6(8)
C4 C3 N1 C2 178.4(5)
C8 C3 N1 C2 -1.8(8)
C4 C3 N1 C1 -0.6(8)
C8 C3 N1 C1 179.2(5)
C3 C8 C7 C6 -0.4(8)
C5 C6 C7 C8 0.7(8)
C9 C6 C7 C8 -179.6(5)
C6 C9 C10 C11 179.4(5)
C12 C11 C10 C9 5.0(9)
C15 C11 C10 C9 -176.8(6)
N1 C3 C4 C5 -178.7(5)
C8 C3 C4 C5 1.4(8)
C3 C4 C5 C6 -1.2(9)
C7 C6 C5 C4 0.2(8)
C9 C6 C5 C4 -179.5(5)
N2 C13 C12 C11 -0.9(9)
C15 C11 C12 C13 1.6(8)
C10 C11 C12 C13 179.9(6)
C12 C11 C15 C14 -1.9(9)
C10 C11 C15 C14 179.8(6)
C11 C15 C14 N2 1.4(10)
C13 N2 C14 C15 -0.6(9)
C16 N2 C14 C15 178.3(6)
